data_4124055
loop_
_publ_author_name
'Foster, M.D.'
'Friedrichs, O.D.'
'Bell, R.G.'
'Paz, F.A.A.'
'Klinowski, J.'

_publ_section_title
;
 Chemical evaluation of hypothetical uninodal zeolites
;
_journal_name_full 'Journal of the American Chemical Society'
_journal_page_first 9769
_journal_page_last 9775
_journal_paper_doi 10.1021/ja037334j
_journal_volume 126
_journal_year 2004
_chemical_formula_sum 'O2 Si'
_chemical_name_systematic 'Si O2'
_space_group_IT_number 167
_symmetry_space_group_name_Hall '-R 3 2"c'
_symmetry_space_group_name_H-M 'R -3 c :H'
_cell_angle_alpha 90
_cell_angle_beta 90
_cell_angle_gamma 120
_cell_formula_units_Z 36
_cell_length_a 7.42831
_cell_length_b 7.42831
_cell_length_c 29.99637
_cell_volume 1433.440
_citation_journal_id_ASTM JACSAT
_cod_data_source_file Foster_JACSAT_2004_522.cif
_cod_data_source_block O2Si1
_cod_original_cell_volume 1433.439
_cod_original_formula_sum 'O2 Si1'
_cod_struct_determination_method theoretical
_cod_database_code 4124055

loop_
_symmetry_equiv_pos_as_xyz
x,y,z
-y,x-y,z
-x+y,-x,z
y,x,-z+1/2
-x,-x+y,-z+1/2
x-y,-y,-z+1/2
-x,-y,-z
y,-x+y,-z
x-y,x,-z
-y,-x,z-1/2
x,x-y,z-1/2
-x+y,y,z-1/2
x+2/3,y+1/3,z+1/3
-y+2/3,x-y+1/3,z+1/3
-x+y+2/3,-x+1/3,z+1/3
y+2/3,x+1/3,-z+5/6
-x+2/3,-x+y+1/3,-z+5/6
x-y+2/3,-y+1/3,-z+5/6
-x+2/3,-y+1/3,-z+1/3
y+2/3,-x+y+1/3,-z+1/3
x-y+2/3,x+1/3,-z+1/3
-y+2/3,-x+1/3,z-1/6
x+2/3,x-y+1/3,z-1/6
-x+y+2/3,y+1/3,z-1/6
x+1/3,y+2/3,z+2/3
-y+1/3,x-y+2/3,z+2/3
-x+y+1/3,-x+2/3,z+2/3
y+1/3,x+2/3,-z+7/6
-x+1/3,-x+y+2/3,-z+7/6
x-y+1/3,-y+2/3,-z+7/6
-x+1/3,-y+2/3,-z+2/3
y+1/3,-x+y+2/3,-z+2/3
x-y+1/3,x+2/3,-z+2/3
-y+1/3,-x+2/3,z+1/6
x+1/3,x-y+2/3,z+1/6
-x+y+1/3,y+2/3,z+1/6

loop_
_atom_site_label
_atom_site_type_symbol
_atom_site_fract_x
_atom_site_fract_y
_atom_site_fract_z
_atom_site_occupancy
_atom_site_U_iso_or_equiv
O1 O-2 0.6667 0.8333 0.3333 1 0.0
O3 O-2 0.84749 0.76855 0.39066 1 0.0
Si1 Si+4 0.74293 0.91149 0.38262 1 0.0
O2 O-2 0.6667 0.1087 0.0833 1 0.0
